data_4329719
loop_
_publ_author_name
'James D. Blakemore'
'Nathan D. Schley'
'Maxwell N. Kushner-Lenhoff'
'Andrew M. Winter'
'Francis D'Souza'
'Robert H. Crabtree'
'Gary W. Brudvig'

_publ_contact_author_email gary.brudvig@yale.edu
_publ_contact_author_fax '+203 432 6144'
_publ_contact_author_name 'Dr. Gary W. Brudvig'
_publ_contact_author_phone '+203 432 5202'
_publ_section_title
;
 Comparison of Amorphous Iridium Water-Oxidation Electrocatalysts Prepared
 from Soluble Precursors
;
_journal_name_full 'Inorganic Chemistry'
_journal_page_first 7749
_journal_page_last 7763
_journal_paper_doi 10.1021/ic300764f
_journal_volume 51
_journal_year 2012
_chemical_formula_moiety 'Ir C5 O7 H11 S'
_chemical_formula_sum 'C5 H11 Ir O7 S'
_chemical_formula_weight 407.42
_space_group_IT_number 61
_symmetry_cell_setting orthorhombic
_symmetry_Int_Tables_number 61
_symmetry_space_group_name_Hall '-P 2ac 2ab'
_symmetry_space_group_name_H-M 'P b c a'
_atom_sites_solution_hydrogens geom
_atom_sites_solution_primary direct
_atom_sites_solution_secondary difmap
_cell_angle_alpha 90.0000
_cell_angle_beta 90.0000
_cell_angle_gamma 90.0000
_cell_formula_units_Z 8
_cell_length_a 9.60384(17)
_cell_length_b 12.6310(2)
_cell_length_c 15.4651(11)
_cell_measurement_reflns_used 7706
_cell_measurement_temperature 93
_cell_measurement_theta_max 65.06
_cell_measurement_theta_min 7.01
_cell_volume 1876.01(14)
_computing_cell_refinement 'CrystalClear-SM Expert 2.0 r4'
_computing_data_collection 'CrystalClear-SM Expert 2.0 r4 (Rigaku, 2009)'
_computing_data_reduction 'CrystalClear-SM Expert 2.0 r4'
_computing_molecular_graphics 'CrystalStructure 4.0'
_computing_publication_material 'CrystalStructure 4.0 (Rigaku, 2010)'
_computing_structure_refinement 'SHELXL97 (Sheldrick, 1997)'
_computing_structure_solution 'SIR92 (Altomare, et al., 1994)'
_diffrn_ambient_temperature 93
_diffrn_detector_area_resol_mean 22
_diffrn_measured_fraction_theta_full 0.987
_diffrn_measured_fraction_theta_max 0.987
_diffrn_measurement_device_type 'Rigaku Saturn'
_diffrn_measurement_method \w
_diffrn_radiation_type 'Cu K\a'
_diffrn_radiation_wavelength 1.54187
_diffrn_reflns_av_R_equivalents 0.0646
_diffrn_reflns_limit_h_max 10
_diffrn_reflns_limit_h_min -11
_diffrn_reflns_limit_k_max 14
_diffrn_reflns_limit_k_min -14
_diffrn_reflns_limit_l_max 16
_diffrn_reflns_limit_l_min -18
_diffrn_reflns_number 10120
_diffrn_reflns_theta_full 65.06
_diffrn_reflns_theta_max 65.06
_diffrn_standards_number 0
_exptl_absorpt_coefficient_mu 29.221
_exptl_absorpt_correction_T_max 0.747
_exptl_absorpt_correction_T_min 0.569
_exptl_absorpt_correction_type multi-scan
_exptl_absorpt_process_details 'CrystalClear (Rigaku, 2009)'
_exptl_crystal_colour Yellow
_exptl_crystal_density_diffrn 2.885
_exptl_crystal_description Prism
_exptl_crystal_F_000 1520.00
_exptl_crystal_size_max 0.04
_exptl_crystal_size_mid 0.03
_exptl_crystal_size_min 0.01
_refine_diff_density_max 1.760
_refine_diff_density_min -1.470
_refine_ls_extinction_method none
_refine_ls_goodness_of_fit_ref 1.077
_refine_ls_hydrogen_treatment mixed
_refine_ls_number_parameters 145
_refine_ls_number_reflns 1580
_refine_ls_number_restraints 6
_refine_ls_R_factor_gt 0.0306
_refine_ls_shift/su_max 0.001
_refine_ls_structure_factor_coef Fsqd
_refine_ls_weighting_details 'w = 1/[\s^2^(Fo^2^)+(0.0303P)^2^+15.1943P] where P=(Fo^2^+2Fc^2^)/3'
_refine_ls_weighting_scheme calc
_refine_ls_wR_factor_ref 0.0787
_reflns_number_gt 1423
_reflns_number_total 1645
_reflns_threshold_expression F^2^>2.0\s(F^2^)
_cod_data_source_file ic300764f_si_002_2.cif
_cod_data_source_block CpIr(H2O)3SO4
_cod_original_formula_sum 'Ir C5 O7 H11 S'
_cod_database_code 4329719

loop_
_symmetry_equiv_pos_site_id
_symmetry_equiv_pos_as_xyz
1 +X,+Y,+Z
2 1/2-X,1/2+Y,+Z
3 +X,1/2-Y,1/2+Z
4 1/2-X,-Y,1/2+Z
5 -X,-Y,-Z
6 1/2+X,1/2-Y,-Z
7 -X,1/2+Y,1/2-Z
8 1/2+X,+Y,1/2-Z

loop_
_atom_site_label
_atom_site_type_symbol
_atom_site_fract_x
_atom_site_fract_y
_atom_site_fract_z
_atom_site_U_iso_or_equiv
_atom_site_adp_type
_atom_site_occupancy
_atom_site_symmetry_multiplicity
_atom_site_calc_flag
_atom_site_refinement_flags
Ir(1) Ir 0.80276(3) 0.02510(2) 0.631532(18) 0.01343(15) Uani 1.00 8 d .
S(1) S 1.07260(17) 0.17240(13) 0.62020(10) 0.0148(4) Uani 1.00 8 d .
O(1) O 1.0056(5) 0.0754(4) 0.6598(3) 0.0194(10) Uani 1.00 8 d .
O(2) O 0.9062(5) -0.1222(4) 0.6288(3) 0.0178(11) Uani 1.00 8 d .
O(3) O 0.8125(5) -0.0077(4) 0.7669(3) 0.0172(10) Uani 1.00 8 d .
O(4) O 1.0221(5) 0.2673(4) 0.6637(3) 0.0260(12) Uani 1.00 8 d .
O(5) O 1.0414(5) 0.1780(4) 0.5283(3) 0.0261(12) Uani 1.00 8 d .
O(6) O 1.2239(5) 0.1581(4) 0.6356(3) 0.0192(11) Uani 1.00 8 d .
O(7) O 0.6466(5) -0.1720(4) 0.7907(3) 0.0182(10) Uani 1.00 8 d .
C(1) C 0.7206(8) 0.1561(6) 0.5623(5) 0.0243(17) Uani 1.00 8 d .
C(2) C 0.6249(8) 0.1250(6) 0.6259(4) 0.0229(17) Uani 1.00 8 d .
C(3) C 0.5858(8) 0.0157(6) 0.6080(5) 0.0215(16) Uani 1.00 8 d .
C(4) C 0.6563(8) -0.0169(6) 0.5339(5) 0.0238(17) Uani 1.00 8 d .
C(5) C 0.7444(8) 0.0682(6) 0.5043(5) 0.0215(15) Uani 1.00 8 d .
H(1) H 0.7648 0.2275 0.5577 0.029 Uiso 1.00 8 calc R
H(2) H 0.5883 0.1702 0.6739 0.027 Uiso 1.00 8 calc R
H(3) H 0.5174 -0.0275 0.6417 0.026 Uiso 1.00 8 calc R
H(3A) H 0.777(8) 0.044(5) 0.803(4) 0.0207 Uiso 1.00 8 d .
H(3B) H 0.773(7) -0.072(3) 0.778(5) 0.0207 Uiso 1.00 8 d .
H(4) H 0.6481 -0.0881 0.5061 0.029 Uiso 1.00 8 calc R
H(5) H 0.8053 0.0680 0.4519 0.026 Uiso 1.00 8 calc R
H(7A) H 0.591(7) -0.185(6) 0.744(3) 0.0218 Uiso 1.00 8 d .
H(7B) H 0.676(7) -0.232(4) 0.819(5) 0.0218 Uiso 1.00 8 d .
H(2A) H 0.985(5) -0.123(6) 0.663(4) 0.0214 Uiso 1.00 8 d .
H(2B) H 0.932(7) -0.132(6) 0.5715(20) 0.0214 Uiso 1.00 8 d .

loop_
_atom_site_aniso_label
_atom_site_aniso_U_11
_atom_site_aniso_U_22
_atom_site_aniso_U_33
_atom_site_aniso_U_12
_atom_site_aniso_U_13
_atom_site_aniso_U_23
Ir(1) 0.0150(2) 0.0121(2) 0.0133(2) 0.00036(10) -0.00066(10) 0.00114(10)
S(1) 0.0171(9) 0.0123(8) 0.0151(8) -0.0019(7) 0.0013(6) 0.0005(6)
O(1) 0.021(3) 0.017(2) 0.020(3) -0.008(2) -0.002(2) 0.007(2)
O(2) 0.024(3) 0.012(2) 0.017(3) -0.000(2) -0.0040(20) 0.0001(18)
O(3) 0.023(3) 0.015(2) 0.015(3) -0.0006(20) -0.0001(20) -0.001(2)
O(4) 0.030(3) 0.016(2) 0.032(3) 0.001(2) 0.010(2) -0.007(2)
O(5) 0.029(3) 0.036(3) 0.014(2) -0.007(2) -0.004(2) 0.003(2)
O(6) 0.018(3) 0.014(2) 0.025(3) -0.002(2) -0.0013(19) 0.0009(19)
O(7) 0.020(3) 0.013(2) 0.022(3) 0.000(2) -0.0023(20) 0.0004(20)
C(1) 0.021(4) 0.020(4) 0.033(4) 0.009(3) -0.009(3) 0.007(3)
C(2) 0.023(4) 0.026(4) 0.019(4) 0.011(3) -0.004(3) 0.003(3)
C(3) 0.007(4) 0.032(4) 0.026(4) -0.005(3) -0.007(3) 0.007(3)
C(4) 0.025(4) 0.028(4) 0.019(4) 0.001(3) -0.008(3) -0.001(3)
C(5) 0.021(4) 0.026(4) 0.017(4) 0.002(3) 0.001(3) 0.006(3)

loop_
_atom_type_symbol
_atom_type_description
_atom_type_scat_dispersion_real
_atom_type_scat_dispersion_imag
_atom_type_scat_source
Ir Ir -4.771 6.567
;
International Tables for Crystallography
(1992, Vol. C, Tables 4.2.6.8 and 6.1.1.4)
;
C C 0.018 0.009
;
International Tables for Crystallography
(1992, Vol. C, Tables 4.2.6.8 and 6.1.1.4)
;
O O 0.049 0.032
;
International Tables for Crystallography
(1992, Vol. C, Tables 4.2.6.8 and 6.1.1.4)
;
H H 0.000 0.000
;
International Tables for Crystallography
(1992, Vol. C, Table 6.1.1.4)
;
S S 0.333 0.557
;
International Tables for Crystallography
(1992, Vol. C, Tables 4.2.6.8 and 6.1.1.4)
;

loop_
_geom_angle_atom_site_label_1
_geom_angle_atom_site_label_2
_geom_angle_atom_site_label_3
_geom_angle
_geom_angle_publ_flag
O(1) Ir(1) O(2) 80.43(19) yes
O(1) Ir(1) O(3) 79.24(18) yes
O(1) Ir(1) C(1) 102.4(2) yes
O(1) Ir(1) C(2) 125.2(2) yes
O(1) Ir(1) C(3) 165.3(2) yes
O(1) Ir(1) C(4) 146.8(2) yes
O(1) Ir(1) C(5) 111.2(2) yes
O(2) Ir(1) O(3) 80.10(18) yes
O(2) Ir(1) C(1) 148.5(2) yes
O(2) Ir(1) C(2) 154.3(3) yes
O(2) Ir(1) C(3) 114.2(2) yes
O(2) Ir(1) C(4) 94.4(2) yes
O(2) Ir(1) C(5) 109.4(2) yes
O(3) Ir(1) C(1) 131.4(3) yes
O(3) Ir(1) C(2) 101.0(2) yes
O(3) Ir(1) C(3) 101.6(2) yes
O(3) Ir(1) C(4) 132.5(2) yes
O(3) Ir(1) C(5) 166.5(2) yes
C(1) Ir(1) C(2) 38.5(3) yes
C(1) Ir(1) C(3) 65.9(3) yes
C(1) Ir(1) C(4) 65.9(3) yes
C(1) Ir(1) C(5) 39.9(3) yes
C(2) Ir(1) C(3) 40.2(3) yes
C(2) Ir(1) C(4) 65.7(3) yes
C(2) Ir(1) C(5) 66.2(3) yes
C(3) Ir(1) C(4) 38.3(3) yes
C(3) Ir(1) C(5) 66.1(3) yes
C(4) Ir(1) C(5) 39.7(3) yes
O(1) S(1) O(4) 109.7(3) yes
O(1) S(1) O(5) 110.4(3) yes
O(1) S(1) O(6) 104.6(3) yes
O(4) S(1) O(5) 110.0(3) yes
O(4) S(1) O(6) 110.6(3) yes
O(5) S(1) O(6) 111.4(3) yes
Ir(1) O(1) S(1) 123.8(3) yes
Ir(1) C(1) C(2) 70.9(4) yes
Ir(1) C(1) C(5) 69.9(4) yes
C(2) C(1) C(5) 108.9(7) yes
Ir(1) C(2) C(1) 70.6(4) yes
Ir(1) C(2) C(3) 69.6(4) yes
C(1) C(2) C(3) 107.5(6) yes
Ir(1) C(3) C(2) 70.2(4) yes
Ir(1) C(3) C(4) 71.3(4) yes
C(2) C(3) C(4) 108.1(6) yes
Ir(1) C(4) C(3) 70.4(4) yes
Ir(1) C(4) C(5) 69.6(4) yes
C(3) C(4) C(5) 109.0(7) yes
Ir(1) C(5) C(1) 70.3(4) yes
Ir(1) C(5) C(4) 70.7(4) yes
C(1) C(5) C(4) 106.4(6) yes
Ir(1) O(2) H(2A) 112(5) yes
Ir(1) O(2) H(2B) 105(5) yes
H(2A) O(2) H(2B) 109(6) yes
Ir(1) O(3) H(3A) 116(4) yes
Ir(1) O(3) H(3B) 110(5) yes
H(3A) O(3) H(3B) 111(6) yes
H(7A) O(7) H(7B) 114(6) yes
Ir(1) C(1) H(1) 125.550 yes
C(2) C(1) H(1) 125.551 yes
C(5) C(1) H(1) 125.539 yes
Ir(1) C(2) H(2) 126.232 yes
C(1) C(2) H(2) 126.225 yes
C(3) C(2) H(2) 126.237 yes
Ir(1) C(3) H(3) 125.947 yes
C(2) C(3) H(3) 125.945 yes
C(4) C(3) H(3) 125.935 yes
Ir(1) C(4) H(4) 125.486 yes
C(3) C(4) H(4) 125.486 yes
C(5) C(4) H(4) 125.480 yes
Ir(1) C(5) H(5) 126.732 yes
C(1) C(5) H(5) 126.742 yes
C(4) C(5) H(5) 126.734 yes

loop_
_geom_bond_atom_site_label_1
_geom_bond_atom_site_label_2
_geom_bond_distance
_geom_bond_publ_flag
Ir(1) O(1) 2.095(5) yes
Ir(1) O(2) 2.109(5) yes
Ir(1) O(3) 2.137(5) yes
Ir(1) C(1) 2.123(8) yes
Ir(1) C(2) 2.126(8) yes
Ir(1) C(3) 2.119(7) yes
Ir(1) C(4) 2.131(8) yes
Ir(1) C(5) 2.117(7) yes
S(1) O(1) 1.513(5) yes
S(1) O(4) 1.457(5) yes
S(1) O(5) 1.455(5) yes
S(1) O(6) 1.484(5) yes
C(1) C(2) 1.402(11) yes
C(1) C(5) 1.445(11) yes
C(2) C(3) 1.458(11) yes
C(3) C(4) 1.394(11) yes
C(4) C(5) 1.442(11) yes
O(2) H(2A) 0.92(5) yes
O(2) H(2B) 0.93(4) yes
O(3) H(3A) 0.93(6) yes
O(3) H(3B) 0.92(5) yes
O(7) H(7A) 0.91(6) yes
O(7) H(7B) 0.92(6) yes
C(1) H(1) 1.000 yes
C(2) H(2) 1.000 yes
C(3) H(3) 1.000 yes
C(4) H(4) 1.000 yes
C(5) H(5) 1.000 yes

loop_
_geom_contact_atom_site_label_1
_geom_contact_atom_site_label_2
_geom_contact_distance
_geom_contact_publ_flag
_geom_contact_site_symmetry_2
Ir(1) O(5) 3.397(5) yes .
S(1) C(1) 3.503(8) yes .
O(4) C(1) 3.580(9) yes .
O(5) C(1) 3.138(9) yes .
O(5) C(5) 3.194(9) yes .
O(1) O(3) 3.328(7) yes 8_556
O(1) O(7) 3.491(7) yes 8_556
O(1) C(2) 3.562(8) yes 8_556
O(2) O(4) 3.567(7) yes 7_746
O(2) O(5) 2.578(6) yes 5_756
O(2) O(7) 3.589(7) yes .
O(2) O(7) 2.699(7) yes 8_556
O(2) C(1) 3.222(9) yes 2_645
O(2) C(2) 3.208(9) yes 2_645
O(3) O(1) 3.328(7) yes 8_456
O(3) O(4) 3.427(7) yes 7_746
O(3) O(6) 2.717(7) yes 8_456
O(3) O(7) 2.642(7) yes .
O(3) C(3) 3.273(9) yes 8_556
O(4) O(2) 3.567(7) yes 7_756
O(4) O(3) 3.427(7) yes 7_756
O(4) O(7) 2.659(7) yes 2_655
O(4) O(7) 3.347(7) yes 7_756
O(4) C(3) 3.415(9) yes 2_655
O(5) O(2) 2.578(6) yes 5_756
O(5) C(1) 3.052(9) yes 6_556
O(5) C(2) 3.538(9) yes 6_556
O(6) O(3) 2.717(7) yes 8_556
O(6) O(7) 2.730(7) yes 7_756
O(6) C(4) 3.372(9) yes 5_756
O(6) C(5) 3.597(9) yes 5_756
O(7) O(1) 3.491(7) yes 8_456
O(7) O(2) 3.589(7) yes .
O(7) O(2) 2.699(7) yes 8_456
O(7) O(3) 2.642(7) yes .
O(7) O(4) 2.659(7) yes 2_645
O(7) O(4) 3.347(7) yes 7_746
O(7) O(6) 2.730(7) yes 7_746
C(1) O(2) 3.222(9) yes 2_655
C(1) O(5) 3.052(9) yes 6_456
C(2) O(1) 3.562(8) yes 8_456
C(2) O(2) 3.208(9) yes 2_655
C(2) O(5) 3.538(9) yes 6_456
C(3) O(3) 3.273(9) yes 8_456
C(3) O(4) 3.415(9) yes 2_645
C(3) C(4) 3.197(11) yes 5_656
C(4) O(6) 3.372(9) yes 5_756
C(4) C(3) 3.197(11) yes 5_656
C(5) O(6) 3.597(9) yes 5_756
S(1) H(1) 3.1868 yes .
O(1) H(1) 3.3961 yes .
O(1) H(3A) 3.14(7) yes .
O(1) H(3B) 3.44(7) yes .
O(1) H(2A) 2.51(8) yes .
O(1) H(2B) 3.03(7) yes .
O(2) H(3B) 2.72(7) yes .
O(2) H(4) 3.1503 yes .
O(3) H(2) 3.4299 yes .
O(3) H(3) 3.4419 yes .
O(3) H(2A) 2.73(6) yes .
O(3) H(2B) 3.59(5) yes .
O(4) H(1) 3.0077 yes .
O(5) H(1) 2.7668 yes .
O(5) H(5) 2.9103 yes .
C(1) H(3) 3.2698 yes .
C(1) H(4) 3.2791 yes .
C(2) H(3A) 3.27(7) yes .
C(2) H(4) 3.2753 yes .
C(2) H(5) 3.2811 yes .
C(3) H(1) 3.2748 yes .
C(3) H(3A) 3.55(7) yes .
C(3) H(3B) 3.38(7) yes .
C(3) H(5) 3.2731 yes .
C(4) H(1) 3.2791 yes .
C(4) H(2) 3.2709 yes .
C(4) H(2B) 3.07(7) yes .
C(5) H(2) 3.2839 yes .
C(5) H(3) 3.2755 yes .
C(5) H(2B) 3.27(7) yes .
H(1) H(2) 2.5744 yes .
H(1) H(5) 2.6250 yes .
H(2) H(3) 2.6358 yes .
H(2) H(3A) 3.1339 yes .
H(3) H(3B) 3.2888 yes .
H(3) H(4) 2.5612 yes .
H(3B) H(2A) 2.78(9) yes .
H(4) H(5) 2.6208 yes .
H(4) H(2B) 2.9602 yes .
H(5) H(2B) 3.3555 yes .
S(1) H(1) 3.5461 yes 6_556
S(1) H(2) 3.1885 yes 8_556
S(1) H(3A) 2.81(7) yes 8_556
S(1) H(4) 3.4845 yes 5_756
S(1) H(5) 3.4402 yes 5_756
S(1) H(7A) 3.06(6) yes 2_655
S(1) H(7B) 2.86(7) yes 7_756
S(1) H(2B) 3.01(3) yes 5_756
O(1) H(2) 2.9461 yes 8_556
O(1) H(3) 3.3353 yes 8_556
O(1) H(3A) 2.70(7) yes 8_556
O(1) H(3B) 3.31(6) yes 8_556
O(1) H(5) 3.0919 yes 5_756
O(1) H(7A) 3.42(7) yes 2_655
O(2) H(1) 2.7404 yes 2_645
O(2) H(2) 2.7144 yes 2_645
O(2) H(5) 3.1145 yes 5_756
O(2) H(7A) 2.77(6) yes 8_556
O(2) H(7B) 3.05(7) yes 8_556
O(3) H(2) 3.5918 yes 8_556
O(3) H(3) 2.4351 yes 8_556
O(3) H(5) 3.1685 yes 4_655
O(3) H(7A) 3.11(7) yes .
O(3) H(7A) 3.49(7) yes 8_556
O(3) H(7B) 3.23(5) yes .
O(3) H(7B) 3.57(5) yes 2_655
O(4) H(2) 2.8664 yes 8_556
O(4) H(3) 2.6417 yes 2_655
O(4) H(3B) 2.96(6) yes 7_756
O(4) H(4) 3.4572 yes 2_655
O(4) H(7A) 1.76(6) yes 2_655
O(4) H(7B) 3.06(7) yes 2_655
O(4) H(7B) 2.91(7) yes 7_756
O(4) H(2A) 3.03(7) yes 7_756
O(5) H(1) 2.7915 yes 6_556
O(5) H(4) 3.4869 yes 2_655
O(5) H(4) 3.2341 yes 5_756
O(5) H(5) 3.4517 yes 5_756
O(5) H(2A) 3.04(7) yes 5_756
O(5) H(2B) 1.67(4) yes 5_756
O(6) H(1) 3.3432 yes 6_556
O(6) H(2) 3.5518 yes 1_655
O(6) H(2) 3.2259 yes 8_556
O(6) H(3A) 1.80(6) yes 8_556
O(6) H(3B) 3.23(5) yes 8_556
O(6) H(4) 2.6628 yes 5_756
O(6) H(5) 3.1715 yes 5_756
O(6) H(7A) 3.25(6) yes 7_756
O(6) H(7B) 1.83(6) yes 7_756
O(6) H(2B) 3.55(4) yes 5_756
O(7) H(2) 3.0596 yes 7_646
O(7) H(3) 3.1907 yes .
O(7) H(3A) 3.01(6) yes .
O(7) H(3B) 1.76(6) yes .
O(7) H(5) 2.8553 yes 4_655
O(7) H(2A) 1.83(5) yes 8_456
O(7) H(2B) 3.01(6) yes 8_456
C(1) H(4) 3.5758 yes 2_655
C(1) H(2B) 3.06(8) yes 2_655
C(2) H(4) 3.3553 yes 5_656
C(2) H(7B) 3.51(7) yes 7_656
C(2) H(2A) 3.40(7) yes 2_655
C(2) H(2B) 3.23(7) yes 2_655
C(3) H(3A) 3.29(7) yes 8_456
C(3) H(4) 3.0000 yes 5_656
C(3) H(7A) 3.30(7) yes .
C(4) H(1) 3.3362 yes 2_645
C(4) H(3) 3.2364 yes 5_656
C(4) H(4) 3.2699 yes 5_656
C(5) H(3) 3.4186 yes 5_656
C(5) H(3A) 3.43(6) yes 4_654
C(5) H(3B) 3.50(8) yes 4_654
C(5) H(2B) 3.42(7) yes 5_756
H(1) S(1) 3.5461 yes 6_456
H(1) O(2) 2.7404 yes 2_655
H(1) O(5) 2.7915 yes 6_456
H(1) O(6) 3.3432 yes 6_456
H(1) C(4) 3.3362 yes 2_655
H(1) H(4) 2.5997 yes 2_655
H(1) H(7A) 3.3822 yes 2_655
H(1) H(2A) 3.4580 yes 2_655
H(1) H(2B) 2.6056 yes 2_655
H(2) S(1) 3.1885 yes 8_456
H(2) O(1) 2.9461 yes 8_456
H(2) O(2) 2.7144 yes 2_655
H(2) O(3) 3.5918 yes 8_456
H(2) O(4) 2.8664 yes 8_456
H(2) O(6) 3.5518 yes 1_455
H(2) O(6) 3.2259 yes 8_456
H(2) O(7) 3.0596 yes 7_656
H(2) H(3A) 3.4046 yes 8_456
H(2) H(7A) 2.8122 yes 7_656
H(2) H(7B) 3.4206 yes 2_655
H(2) H(7B) 2.8204 yes 7_656
H(2) H(2A) 2.7147 yes 2_655
H(2) H(2B) 2.9686 yes 2_655
H(3) O(1) 3.3353 yes 8_456
H(3) O(3) 2.4351 yes 8_456
H(3) O(4) 2.6417 yes 2_645
H(3) O(7) 3.1907 yes .
H(3) C(4) 3.2364 yes 5_656
H(3) C(5) 3.4186 yes 5_656
H(3) H(3A) 2.6215 yes 8_456
H(3) H(3B) 2.7120 yes 8_456
H(3) H(4) 3.1444 yes 5_656
H(3) H(5) 3.4588 yes 5_656
H(3) H(7A) 2.6393 yes .
H(3) H(2A) 3.2704 yes 8_456
H(3A) S(1) 2.81(7) yes 8_456
H(3A) O(1) 2.70(7) yes 8_456
H(3A) O(6) 1.80(6) yes 8_456
H(3A) O(7) 3.01(6) yes .
H(3A) C(3) 3.29(7) yes 8_556
H(3A) C(5) 3.43(6) yes 4_655
H(3A) H(2) 3.4046 yes 8_556
H(3A) H(3) 2.6215 yes 8_556
H(3A) H(4) 3.2686 yes 4_655
H(3A) H(5) 2.8155 yes 4_655
H(3A) H(7A) 3.52(9) yes .
H(3A) H(7B) 2.87(8) yes 2_655
H(3A) H(2A) 3.55(9) yes 8_456
H(3B) O(1) 3.31(6) yes 8_456
H(3B) O(4) 2.96(6) yes 7_746
H(3B) O(6) 3.23(5) yes 8_456
H(3B) O(7) 1.76(6) yes .
H(3B) C(5) 3.50(8) yes 4_655
H(3B) H(3) 2.7120 yes 8_556
H(3B) H(5) 2.7853 yes 4_655
H(3B) H(7A) 2.32(9) yes .
H(3B) H(7A) 3.39(9) yes 8_556
H(3B) H(7B) 2.31(7) yes .
H(3B) H(2A) 2.98(9) yes 8_456
H(4) S(1) 3.4845 yes 5_756
H(4) O(4) 3.4572 yes 2_645
H(4) O(5) 3.4869 yes 2_645
H(4) O(5) 3.2341 yes 5_756
H(4) O(6) 2.6628 yes 5_756
H(4) C(1) 3.5758 yes 2_645
H(4) C(2) 3.3553 yes 5_656
H(4) C(3) 3.0000 yes 5_656
H(4) C(4) 3.2699 yes 5_656
H(4) H(1) 2.5997 yes 2_645
H(4) H(3) 3.1444 yes 5_656
H(4) H(3A) 3.2686 yes 4_654
H(5) S(1) 3.4402 yes 5_756
H(5) O(1) 3.0919 yes 5_756
H(5) O(2) 3.1145 yes 5_756
H(5) O(3) 3.1685 yes 4_654
H(5) O(5) 3.4517 yes 5_756
H(5) O(6) 3.1715 yes 5_756
H(5) O(7) 2.8553 yes 4_654
H(5) H(3) 3.4588 yes 5_656
H(5) H(3A) 2.8155 yes 4_654
H(5) H(3B) 2.7853 yes 4_654
H(5) H(7B) 2.9255 yes 4_654
H(5) H(2A) 2.7719 yes 5_756
H(5) H(2B) 2.6709 yes 5_756
H(7A) S(1) 3.06(6) yes 2_645
H(7A) O(1) 3.42(7) yes 2_645
H(7A) O(2) 2.77(6) yes 8_456
H(7A) O(3) 3.11(7) yes .
H(7A) O(3) 3.49(7) yes 8_456
H(7A) O(4) 1.76(6) yes 2_645
H(7A) O(6) 3.25(6) yes 7_746
H(7A) C(3) 3.30(7) yes .
H(7A) H(1) 3.3822 yes 2_645
H(7A) H(2) 2.8122 yes 7_646
H(7A) H(3) 2.6393 yes .
H(7A) H(3A) 3.52(9) yes .
H(7A) H(3B) 2.32(9) yes .
H(7A) H(3B) 3.39(9) yes 8_456
H(7A) H(2A) 1.94(9) yes 8_456
H(7A) H(2B) 3.31(7) yes 8_456
H(7B) S(1) 2.86(7) yes 7_746
H(7B) O(2) 3.05(7) yes 8_456
H(7B) O(3) 3.23(5) yes .
H(7B) O(3) 3.57(5) yes 2_645
H(7B) O(4) 3.06(7) yes 2_645
H(7B) O(4) 2.91(7) yes 7_746
H(7B) O(6) 1.83(6) yes 7_746
H(7B) C(2) 3.51(7) yes 7_646
H(7B) H(2) 3.4206 yes 2_645
H(7B) H(2) 2.8204 yes 7_646
H(7B) H(3A) 2.87(8) yes 2_645
H(7B) H(3B) 2.31(7) yes .
H(7B) H(5) 2.9255 yes 4_655
H(7B) H(2A) 2.32(9) yes 8_456
H(7B) H(2B) 3.15(9) yes 8_456
H(2A) O(4) 3.03(7) yes 7_746
H(2A) O(5) 3.04(7) yes 5_756
H(2A) O(7) 1.83(5) yes 8_556
H(2A) C(2) 3.40(7) yes 2_645
H(2A) H(1) 3.4580 yes 2_645
H(2A) H(2) 2.7147 yes 2_645
H(2A) H(3) 3.2704 yes 8_556
H(2A) H(3A) 3.55(9) yes 8_556
H(2A) H(3B) 2.98(9) yes 8_556
H(2A) H(5) 2.7719 yes 5_756
H(2A) H(7A) 1.94(9) yes 8_556
H(2A) H(7B) 2.32(9) yes 8_556
H(2B) S(1) 3.01(3) yes 5_756
H(2B) O(5) 1.67(4) yes 5_756
H(2B) O(6) 3.55(4) yes 5_756
H(2B) O(7) 3.01(6) yes 8_556
H(2B) C(1) 3.06(8) yes 2_645
H(2B) C(2) 3.23(7) yes 2_645
H(2B) C(5) 3.42(7) yes 5_756
H(2B) H(1) 2.6056 yes 2_645
H(2B) H(2) 2.9686 yes 2_645
H(2B) H(5) 2.6709 yes 5_756
H(2B) H(7A) 3.31(7) yes 8_556
H(2B) H(7B) 3.15(9) yes 8_556

loop_
_geom_hbond_atom_site_label_D
_geom_hbond_atom_site_label_H
_geom_hbond_atom_site_label_A
_geom_hbond_site_symmetry_A
_geom_hbond_distance_DA
_geom_hbond_distance_DH
_geom_hbond_distance_HA
_geom_hbond_angle_DHA
_geom_hbond_publ_flag
O(2) H(2A) O(7) 8_556 2.699(7) 0.918 1.83(5) 158(7) no
O(2) H(2B) O(5) 5_756 2.578(6) 0.928 1.67(4) 165(7) no
O(3) H(3A) O(6) 8_456 2.717(7) 0.925 1.80(6) 172(6) no
O(3) H(3B) O(7) . 2.642(7) 0.917 1.76(5) 161(6) no
O(7) H(7A) O(4) 2_645 2.659(7) 0.914 1.76(6) 169(7) no
O(7) H(7B) O(6) 7_746 2.730(7) 0.920 1.83(6) 166(7) no

loop_
_geom_torsion_atom_site_label_1
_geom_torsion_atom_site_label_2
_geom_torsion_atom_site_label_3
_geom_torsion_atom_site_label_4
_geom_torsion
_geom_torsion_publ_flag
O(2) Ir(1) O(1) S(1) 136.9(3) no
O(3) Ir(1) O(1) S(1) -141.5(3) no
O(1) Ir(1) C(1) C(2) -132.1(3) no
O(1) Ir(1) C(1) C(5) 108.4(3) no
C(1) Ir(1) O(1) S(1) -11.1(4) no
O(1) Ir(1) C(2) C(1) 62.4(4) no
C(2) Ir(1) O(1) S(1) -45.6(4) no
O(1) Ir(1) C(4) C(3) -156.3(3) no
O(1) Ir(1) C(4) C(5) -36.2(6) no
C(4) Ir(1) O(1) S(1) 53.5(6) no
O(1) Ir(1) C(5) C(1) -83.9(3) no
O(1) Ir(1) C(5) C(4) 159.7(2) no
C(5) Ir(1) O(1) S(1) 29.6(4) no
O(2) Ir(1) C(1) C(2) 136.0(4) no
O(2) Ir(1) C(1) C(5) 16.5(6) no
O(2) Ir(1) C(2) C(1) -123.1(4) no
O(2) Ir(1) C(2) C(3) -5.0(7) no
O(2) Ir(1) C(3) C(4) -64.3(3) no
O(2) Ir(1) C(4) C(3) 124.5(3) no
O(2) Ir(1) C(4) C(5) -115.4(3) no
O(2) Ir(1) C(5) C(4) 72.7(3) no
O(3) Ir(1) C(1) C(2) -45.6(4) no
O(3) Ir(1) C(2) C(1) 146.9(3) no
O(3) Ir(1) C(2) C(3) -95.0(3) no
O(3) Ir(1) C(3) C(2) 93.4(3) no
O(3) Ir(1) C(3) C(4) -148.5(3) no
O(3) Ir(1) C(4) C(3) 43.9(5) no
C(1) Ir(1) C(2) C(1) -0(1343692) no
C(1) Ir(1) C(2) C(3) 118.1(5) no
C(2) Ir(1) C(1) C(5) -119.5(5) no
C(1) Ir(1) C(3) C(2) -37.0(3) no
C(1) Ir(1) C(3) C(4) 81.0(4) no
C(3) Ir(1) C(1) C(2) 38.6(3) no
C(3) Ir(1) C(1) C(5) -81.0(3) no
C(1) Ir(1) C(4) C(3) -81.1(3) no
C(1) Ir(1) C(4) C(5) 39.0(3) no
C(4) Ir(1) C(1) C(2) 80.7(3) no
C(4) Ir(1) C(1) C(5) -38.8(3) no
C(1) Ir(1) C(5) C(4) -116.4(5) no
C(5) Ir(1) C(1) C(2) 119.5(5) no
C(2) Ir(1) C(3) C(4) 118.0(5) no
C(3) Ir(1) C(2) C(1) -118.1(5) no
C(2) Ir(1) C(4) C(3) -38.7(3) no
C(2) Ir(1) C(4) C(5) 81.4(3) no
C(4) Ir(1) C(2) C(1) -81.2(3) no
C(4) Ir(1) C(2) C(3) 36.9(3) no
C(2) Ir(1) C(5) C(1) 36.3(3) no
C(2) Ir(1) C(5) C(4) -80.0(3) no
C(5) Ir(1) C(2) C(1) -37.6(3) no
C(5) Ir(1) C(2) C(3) 80.5(3) no
C(3) Ir(1) C(4) C(5) 120.1(5) no
C(4) Ir(1) C(3) C(2) -118.0(5) no
C(3) Ir(1) C(5) C(1) 80.5(3) no
C(3) Ir(1) C(5) C(4) -35.9(3) no
C(5) Ir(1) C(3) C(2) -80.8(3) no
C(5) Ir(1) C(3) C(4) 37.2(3) no
C(4) Ir(1) C(5) C(1) 116.4(5) no
C(5) Ir(1) C(4) C(3) -120.1(5) no
O(4) S(1) O(1) Ir(1) 78.9(4) no
O(5) S(1) O(1) Ir(1) -42.6(4) no
Ir(1) C(1) C(2) C(3) -60.1(4) no
Ir(1) C(1) C(5) C(4) 61.8(4) no
C(2) C(1) C(5) Ir(1) -60.3(5) no
C(2) C(1) C(5) C(4) 1.5(8) no
C(5) C(1) C(2) Ir(1) 59.7(5) no
C(5) C(1) C(2) C(3) -0.4(8) no
Ir(1) C(2) C(3) C(4) -61.6(4) no
C(1) C(2) C(3) Ir(1) 60.8(5) no
C(1) C(2) C(3) C(4) -0.8(8) no
Ir(1) C(3) C(4) C(5) -59.1(4) no
C(2) C(3) C(4) Ir(1) 60.9(5) no
C(2) C(3) C(4) C(5) 1.8(8) no
Ir(1) C(4) C(5) C(1) -61.6(4) no
C(3) C(4) C(5) Ir(1) 59.6(6) no
C(3) C(4) C(5) C(1) -2.0(8) no
